data_7122125
loop_
_publ_author_name
'Shinde, Sopan Valiba'
'Talukdar, Pinaki'

_publ_section_title
;
 An anion receptor that facilitates transmembrane proton-anion symport by
 deprotonating its sulfonamide N-H proton.
;
_journal_issue 73
_journal_name_full 'Chemical communications (Cambridge, England)'
_journal_page_first 10351
_journal_page_last 10354
_journal_paper_doi 10.1039/c8cc04044c
_journal_volume 54
_journal_year 2018
_chemical_formula_moiety 'C21 H14 F3 N3 O3 S, 2(C2 H6 O S)'
_chemical_formula_sum 'C25 H26 F3 N3 O5 S3'
_chemical_formula_weight 601.67
_space_group_crystal_system monoclinic
_space_group_IT_number 14
_space_group_name_Hall '-P 2ybc'
_space_group_name_H-M_alt 'P 1 21/c 1'
_symmetry_space_group_name_Hall '-P 2ybc'
_symmetry_space_group_name_H-M 'P 1 21/c 1'
_atom_sites_solution_hydrogens geom
_audit_block_doi 10.5517/ccdc.csd.cc1zq494
_audit_creation_method SHELXL-2016/6
_audit_update_record
;
2018-04-20 deposited with the CCDC.
2018-08-09 downloaded from the CCDC.
;
_cell_angle_alpha 90
_cell_angle_beta 106.363(3)
_cell_angle_gamma 90
_cell_formula_units_Z 4
_cell_length_a 19.508(2)
_cell_length_b 8.2786(10)
_cell_length_c 17.511(2)
_cell_measurement_reflns_used 6019
_cell_measurement_temperature 296(2)
_cell_measurement_theta_max 27.53
_cell_measurement_theta_min 2.36
_cell_volume 2713.5(5)
_computing_structure_refinement 'SHELXL-2016/6 (Sheldrick, 2016)'
_computing_structure_solution 'SHELXT 2014/5 (Sheldrick, 2014)'
_diffrn_ambient_temperature 296(2)
_diffrn_measured_fraction_theta_full 1.000
_diffrn_measured_fraction_theta_max 0.998
_diffrn_measurement_device_type 'Bruker APEX-II CCD'
_diffrn_measurement_method '\f and \w scans'
_diffrn_radiation_type MoK\a
_diffrn_radiation_wavelength 0.71073
_diffrn_reflns_av_R_equivalents 0.0685
_diffrn_reflns_av_unetI/netI 0.0492
_diffrn_reflns_Laue_measured_fraction_full 1.000
_diffrn_reflns_Laue_measured_fraction_max 0.998
_diffrn_reflns_limit_h_max 26
_diffrn_reflns_limit_h_min -25
_diffrn_reflns_limit_k_max 10
_diffrn_reflns_limit_k_min -11
_diffrn_reflns_limit_l_max 19
_diffrn_reflns_limit_l_min -23
_diffrn_reflns_number 45772
_diffrn_reflns_point_group_measured_fraction_full 1.000
_diffrn_reflns_point_group_measured_fraction_max 0.998
_diffrn_reflns_theta_full 25.242
_diffrn_reflns_theta_max 28.363
_diffrn_reflns_theta_min 1.088
_exptl_absorpt_coefficient_mu 0.335
_exptl_absorpt_correction_T_max 0.7457
_exptl_absorpt_correction_T_min 0.7025
_exptl_absorpt_correction_type multi-scan
_exptl_absorpt_process_details
;
 SADABS 2016/2: Krause, L., Herbst-Irmer, R., Sheldrick G.M. & Stalke D.,
 J. Appl. Cryst. 48 (2015) 3-10
;
_exptl_crystal_colour colorless
_exptl_crystal_density_diffrn 1.473
_exptl_crystal_description block
_exptl_crystal_F_000 1248.0
_exptl_crystal_size_max 0.29
_exptl_crystal_size_mid 0.18
_exptl_crystal_size_min 0.10
_refine_diff_density_max 0.544
_refine_diff_density_min -0.507
_refine_diff_density_rms 0.063
_refine_ls_extinction_method none
_refine_ls_goodness_of_fit_ref 0.905
_refine_ls_hydrogen_treatment constr
_refine_ls_matrix_type full
_refine_ls_number_parameters 356
_refine_ls_number_reflns 6763
_refine_ls_number_restraints 0
_refine_ls_restrained_S_all 0.905
_refine_ls_R_factor_all 0.0652
_refine_ls_R_factor_gt 0.0407
_refine_ls_shift/su_max 0.001
_refine_ls_shift/su_mean 0.000
_refine_ls_structure_factor_coef Fsqd
_refine_ls_weighting_details 'w=1/[\s^2^(Fo^2^)+(0.1000P)^2^+0.3827P] where P=(Fo^2^+2Fc^2^)/3'
_refine_ls_weighting_scheme calc
_refine_ls_wR_factor_gt 0.1164
_refine_ls_wR_factor_ref 0.1387
_reflns_Friedel_coverage 0.000
_reflns_number_gt 5033
_reflns_number_total 6778
_reflns_threshold_expression 'I > 2\s(I)'
_cod_data_source_file c8cc04044c2.cif
_cod_data_source_block SS-02-177_a
_cod_depositor_comments 'Adding full bibliography for 7122125--7122127.cif.'
_cod_database_code 7122125
_shelx_shelxl_version_number 2016/6
_shelx_space_group_comment
;
The symmetry employed for this shelxl refinement is uniquely defined
by the following loop, which should always be used as a source of
symmetry information in preference to the above space-group names.
They are only intended as comments.
;

loop_
_space_group_symop_operation_xyz
'x, y, z'
'-x, y+1/2, -z+1/2'
'-x, -y, -z'
'x, -y-1/2, z-1/2'

loop_
_atom_site_label
_atom_site_type_symbol
_atom_site_fract_x
_atom_site_fract_y
_atom_site_fract_z
_atom_site_U_iso_or_equiv
_atom_site_adp_type
_atom_site_occupancy
_atom_site_site_symmetry_order
_atom_site_calc_flag
_atom_site_refinement_flags_posn
_atom_site_refinement_flags_adp
S2 S 0.38262(3) 0.82434(5) 0.58495(3) 0.01750(13) Uani 1 1 d . .
S3 S 0.08970(3) 0.88834(6) -0.00682(3) 0.02200(14) Uani 1 1 d . .
S1 S 0.34069(3) 0.33737(6) 0.41951(4) 0.02741(15) Uani 1 1 d . .
F1 F 0.21144(7) 0.53608(16) 0.38096(9) 0.0368(4) Uani 1 1 d . .
F3 F 0.33523(8) 0.17571(16) 0.25851(10) 0.0407(4) Uani 1 1 d . .
O1 O 0.26886(8) 0.80169(17) 0.20676(9) 0.0229(3) Uani 1 1 d . .
O5 O 0.08525(8) 0.97360(19) 0.06770(9) 0.0277(4) Uani 1 1 d . .
O4 O 0.32949(8) 0.78172(18) 0.50616(9) 0.0239(3) Uani 1 1 d . .
N1 N 0.15145(8) 0.96273(18) 0.23178(10) 0.0164(3) Uani 1 1 d . .
H1 H 0.143364 0.931630 0.183191 0.020 Uiso 1 1 calc R U
N2 N 0.32166(9) 0.78538(19) 0.34064(10) 0.0177(3) Uani 1 1 d . .
H2 H 0.314629 0.799177 0.386524 0.021 Uiso 1 1 calc R U
F2 F 0.12074(10) 0.4043(2) 0.11244(11) 0.0632(6) Uani 1 1 d . .
O3 O 0.39370(9) 0.22669(18) 0.41076(12) 0.0401(5) Uani 1 1 d . .
O2 O 0.30397(10) 0.3090(2) 0.47832(11) 0.0410(5) Uani 1 1 d . .
N3 N 0.37636(9) 0.5152(2) 0.43798(11) 0.0221(4) Uani 1 1 d . .
H3 H 0.371917 0.568632 0.478444 0.027 Uiso 1 1 calc R U
C1 C 0.10740(10) 1.0595(2) 0.26088(12) 0.0162(4) Uani 1 1 d . .
C9 C 0.26891(11) 0.8322(2) 0.27554(12) 0.0169(4) Uani 1 1 d . .
C8 C 0.21044(10) 0.9238(2) 0.29297(12) 0.0158(4) Uani 1 1 d . .
C2 C 0.04254(11) 1.1312(2) 0.22048(13) 0.0200(4) Uani 1 1 d . .
H2A H 0.022271 1.115619 0.166190 0.024 Uiso 1 1 calc R U
C10 C 0.38719(10) 0.7157(2) 0.33843(12) 0.0167(4) Uani 1 1 d . .
C7 C 0.20471(11) 0.9931(2) 0.36276(12) 0.0177(4) Uani 1 1 d . .
H7 H 0.237325 0.984271 0.412842 0.021 Uiso 1 1 calc R U
C6 C 0.13924(11) 1.0806(2) 0.34316(12) 0.0178(4) Uani 1 1 d . .
C15 C 0.41514(11) 0.5845(2) 0.38776(12) 0.0184(4) Uani 1 1 d . .
C14 C 0.48221(11) 0.5234(2) 0.38962(13) 0.0235(4) Uani 1 1 d . .
H14 H 0.501575 0.438800 0.423852 0.028 Uiso 1 1 calc R U
C3 C 0.01003(11) 1.2258(2) 0.26454(14) 0.0239(5) Uani 1 1 d . .
H3A H -0.033300 1.275057 0.239385 0.029 Uiso 1 1 calc R U
C13 C 0.52011(11) 0.5876(3) 0.34098(14) 0.0250(5) Uani 1 1 d . .
H13 H 0.564703 0.545933 0.342349 0.030 Uiso 1 1 calc R U
C11 C 0.42578(11) 0.7797(2) 0.28952(13) 0.0200(4) Uani 1 1 d . .
H11 H 0.407389 0.866537 0.256367 0.024 Uiso 1 1 calc R U
C12 C 0.49153(11) 0.7146(3) 0.29000(13) 0.0234(4) Uani 1 1 d . .
H12 H 0.516426 0.755936 0.256222 0.028 Uiso 1 1 calc R U
C16 C 0.27625(11) 0.3542(2) 0.32534(14) 0.0228(4) Uani 1 1 d . .
C5 C 0.10428(12) 1.1790(2) 0.38659(14) 0.0231(4) Uani 1 1 d . .
H5 H 0.123933 1.195304 0.440920 0.028 Uiso 1 1 calc R U
C4 C 0.04037(12) 1.2503(2) 0.34653(14) 0.0245(5) Uani 1 1 d . .
H4 H 0.016921 1.315717 0.374301 0.029 Uiso 1 1 calc R U
C17 C 0.21683(11) 0.4532(2) 0.31672(15) 0.0260(5) Uani 1 1 d . .
C21 C 0.27943(12) 0.2725(2) 0.25701(15) 0.0286(5) Uani 1 1 d . .
C23 C 0.34209(12) 0.9832(2) 0.62569(14) 0.0250(5) Uani 1 1 d . .
H23A H 0.326765 1.067090 0.586729 0.037 Uiso 1 1 calc R U
H23B H 0.376095 1.026428 0.671956 0.037 Uiso 1 1 calc R U
H23C H 0.301588 0.941736 0.640293 0.037 Uiso 1 1 calc R U
C22 C 0.45002(12) 0.9403(3) 0.55996(15) 0.0286(5) Uani 1 1 d . .
H22A H 0.474397 0.874104 0.530903 0.043 Uiso 1 1 calc R U
H22B H 0.483568 0.978621 0.607787 0.043 Uiso 1 1 calc R U
H22C H 0.428461 1.030650 0.527725 0.043 Uiso 1 1 calc R U
C18 C 0.16376(12) 0.4725(3) 0.24692(17) 0.0366(6) Uani 1 1 d . .
H18 H 0.124761 0.539698 0.243285 0.044 Uiso 1 1 calc R U
C25 C 0.03586(14) 0.7115(3) -0.01508(15) 0.0321(5) Uani 1 1 d . .
H25A H 0.051003 0.650391 0.033361 0.048 Uiso 1 1 calc R U
H25B H 0.040857 0.646757 -0.058671 0.048 Uiso 1 1 calc R U
H25C H -0.013264 0.742224 -0.024365 0.048 Uiso 1 1 calc R U
C19 C 0.17147(14) 0.3868(3) 0.18255(16) 0.0397(7) Uani 1 1 d . .
C20 C 0.22769(14) 0.2859(3) 0.18537(16) 0.0369(6) Uani 1 1 d . .
H20 H 0.230783 0.228843 0.140724 0.044 Uiso 1 1 calc R U
C24 C 0.17462(14) 0.7911(4) 0.01874(17) 0.0443(7) Uani 1 1 d . .
H24A H 0.211652 0.871083 0.027253 0.066 Uiso 1 1 calc R U
H24B H 0.177512 0.720651 -0.023773 0.066 Uiso 1 1 calc R U
H24C H 0.180445 0.729275 0.066523 0.066 Uiso 1 1 calc R U

loop_
_atom_site_aniso_label
_atom_site_aniso_U_11
_atom_site_aniso_U_22
_atom_site_aniso_U_33
_atom_site_aniso_U_23
_atom_site_aniso_U_13
_atom_site_aniso_U_12
S2 0.0178(2) 0.0187(2) 0.0156(3) 0.00227(17) 0.0040(2) 0.00095(17)
S3 0.0190(3) 0.0303(3) 0.0159(3) 0.00096(19) 0.0036(2) 0.00420(19)
S1 0.0238(3) 0.0200(3) 0.0332(3) 0.0100(2) -0.0004(2) 0.00017(19)
F1 0.0322(8) 0.0278(7) 0.0542(10) 0.0000(6) 0.0183(7) 0.0026(6)
F3 0.0379(8) 0.0299(7) 0.0604(11) -0.0036(6) 0.0237(8) 0.0024(6)
O1 0.0229(8) 0.0269(7) 0.0172(8) -0.0034(6) 0.0027(6) 0.0062(6)
O5 0.0253(8) 0.0350(8) 0.0196(8) -0.0066(6) 0.0011(7) 0.0085(6)
O4 0.0207(8) 0.0340(8) 0.0154(8) -0.0002(6) 0.0026(6) -0.0015(6)
N1 0.0166(8) 0.0161(7) 0.0156(9) -0.0014(6) 0.0033(7) 0.0015(6)
N2 0.0182(8) 0.0214(8) 0.0134(9) 0.0019(6) 0.0040(7) 0.0042(6)
F2 0.0558(11) 0.0552(10) 0.0521(11) 0.0235(8) -0.0280(9) -0.0237(8)
O3 0.0252(9) 0.0211(8) 0.0625(13) 0.0069(8) -0.0065(9) 0.0076(6)
O2 0.0440(11) 0.0414(10) 0.0347(10) 0.0174(8) 0.0065(9) -0.0139(8)
N3 0.0227(9) 0.0201(8) 0.0220(10) 0.0037(7) 0.0040(8) -0.0017(7)
C1 0.0172(9) 0.0121(8) 0.0198(10) 0.0000(7) 0.0059(8) -0.0013(7)
C9 0.0178(10) 0.0149(8) 0.0169(10) 0.0000(7) 0.0031(8) -0.0007(7)
C8 0.0178(9) 0.0133(8) 0.0147(10) 0.0020(7) 0.0019(8) -0.0008(7)
C2 0.0170(10) 0.0181(9) 0.0234(11) -0.0007(7) 0.0031(9) -0.0002(7)
C10 0.0137(9) 0.0186(9) 0.0160(10) -0.0026(7) 0.0013(8) -0.0001(7)
C7 0.0216(10) 0.0168(8) 0.0141(10) 0.0018(7) 0.0041(8) -0.0002(7)
C6 0.0205(10) 0.0137(8) 0.0208(11) 0.0005(7) 0.0083(9) -0.0011(7)
C15 0.0159(9) 0.0187(9) 0.0181(10) -0.0021(7) 0.0007(8) -0.0015(7)
C14 0.0200(10) 0.0238(10) 0.0235(12) -0.0009(8) 0.0007(9) 0.0046(8)
C3 0.0191(10) 0.0178(9) 0.0353(13) 0.0003(8) 0.0085(10) 0.0035(8)
C13 0.0175(10) 0.0289(11) 0.0275(12) -0.0064(9) 0.0045(9) 0.0038(8)
C11 0.0194(10) 0.0215(9) 0.0178(10) -0.0012(8) 0.0029(8) 0.0000(8)
C12 0.0208(10) 0.0306(10) 0.0202(11) -0.0069(8) 0.0081(9) -0.0029(8)
C16 0.0172(10) 0.0187(9) 0.0310(12) 0.0067(8) 0.0041(9) -0.0029(7)
C5 0.0313(12) 0.0210(9) 0.0201(11) -0.0014(8) 0.0122(10) 0.0013(8)
C4 0.0268(11) 0.0197(10) 0.0316(13) -0.0013(8) 0.0158(10) 0.0034(8)
C17 0.0197(10) 0.0187(9) 0.0380(14) 0.0056(9) 0.0056(10) -0.0022(8)
C21 0.0266(11) 0.0213(10) 0.0400(14) 0.0034(9) 0.0127(11) -0.0063(8)
C23 0.0278(11) 0.0220(10) 0.0291(13) -0.0015(8) 0.0143(10) 0.0020(8)
C22 0.0213(11) 0.0276(11) 0.0393(14) 0.0025(9) 0.0124(10) 0.0002(9)
C18 0.0178(11) 0.0250(11) 0.0592(18) 0.0174(11) -0.0017(11) -0.0030(9)
C25 0.0396(14) 0.0284(11) 0.0277(13) 0.0009(9) 0.0083(11) 0.0017(10)
C19 0.0355(14) 0.0331(12) 0.0378(15) 0.0160(11) -0.0105(12) -0.0181(11)
C20 0.0471(16) 0.0306(12) 0.0314(14) 0.0013(10) 0.0084(12) -0.0194(11)
C24 0.0252(13) 0.0768(19) 0.0296(14) -0.0079(13) 0.0058(11) 0.0217(13)

loop_
_atom_type_symbol
_atom_type_description
_atom_type_scat_dispersion_real
_atom_type_scat_dispersion_imag
_atom_type_scat_source
C C 0.0033 0.0016 'International Tables Vol C Tables 4.2.6.8 and 6.1.1.4'
H H 0.0000 0.0000 'International Tables Vol C Tables 4.2.6.8 and 6.1.1.4'
F F 0.0171 0.0103 'International Tables Vol C Tables 4.2.6.8 and 6.1.1.4'
N N 0.0061 0.0033 'International Tables Vol C Tables 4.2.6.8 and 6.1.1.4'
O O 0.0106 0.0060 'International Tables Vol C Tables 4.2.6.8 and 6.1.1.4'
S S 0.1246 0.1234 'International Tables Vol C Tables 4.2.6.8 and 6.1.1.4'

loop_
_geom_angle_atom_site_label_1
_geom_angle_atom_site_label_2
_geom_angle_atom_site_label_3
_geom_angle
O4 S2 C22 105.37(10)
O4 S2 C23 105.62(10)
C22 S2 C23 98.17(10)
O5 S3 C24 105.68(11)
O5 S3 C25 106.15(11)
C24 S3 C25 97.72(14)
O3 S1 O2 119.93(11)
O3 S1 N3 108.81(10)
O2 S1 N3 106.22(11)
O3 S1 C16 107.26(11)
O2 S1 C16 108.33(11)
N3 S1 C16 105.41(9)
C8 N1 C1 108.79(17)
C8 N1 H1 125.6
C1 N1 H1 125.6
C9 N2 C10 124.78(17)
C9 N2 H2 117.6
C10 N2 H2 117.6
C15 N3 S1 120.82(15)
C15 N3 H3 119.6
S1 N3 H3 119.6
N1 C1 C2 129.21(19)
N1 C1 C6 108.03(17)
C2 C1 C6 122.75(18)
O1 C9 N2 123.65(18)
O1 C9 C8 121.46(18)
N2 C9 C8 114.89(17)
N1 C8 C7 109.51(17)
N1 C8 C9 119.19(17)
C7 C8 C9 131.11(19)
C3 C2 C1 117.0(2)
C3 C2 H2A 121.5
C1 C2 H2A 121.5
C11 C10 C15 119.35(18)
C11 C10 N2 120.73(17)
C15 C10 N2 119.88(18)
C8 C7 C6 106.76(18)
C8 C7 H7 126.6
C6 C7 H7 126.6
C1 C6 C7 106.90(17)
C1 C6 C5 118.71(19)
C7 C6 C5 134.4(2)
C14 C15 C10 119.72(19)
C14 C15 N3 119.68(18)
C10 C15 N3 120.57(18)
C13 C14 C15 120.5(2)
C13 C14 H14 119.8
C15 C14 H14 119.8
C2 C3 C4 121.9(2)
C2 C3 H3A 119.1
C4 C3 H3A 119.1
C14 C13 C12 119.96(19)
C14 C13 H13 120.0
C12 C13 H13 120.0
C10 C11 C12 120.40(19)
C10 C11 H11 119.8
C12 C11 H11 119.8
C13 C12 C11 120.0(2)
C13 C12 H12 120.0
C11 C12 H12 120.0
C17 C16 C21 115.5(2)
C17 C16 S1 119.80(18)
C21 C16 S1 124.70(17)
C4 C5 C6 118.5(2)
C4 C5 H5 120.8
C6 C5 H5 120.8
C5 C4 C3 121.23(19)
C5 C4 H4 119.4
C3 C4 H4 119.4
F1 C17 C18 117.9(2)
F1 C17 C16 117.9(2)
C18 C17 C16 124.2(2)
F3 C21 C20 116.6(2)
F3 C21 C16 120.3(2)
C20 C21 C16 123.1(2)
S2 C23 H23A 109.5
S2 C23 H23B 109.5
H23A C23 H23B 109.5
S2 C23 H23C 109.5
H23A C23 H23C 109.5
H23B C23 H23C 109.5
S2 C22 H22A 109.5
S2 C22 H22B 109.5
H22A C22 H22B 109.5
S2 C22 H22C 109.5
H22A C22 H22C 109.5
H22B C22 H22C 109.5
C17 C18 C19 116.2(2)
C17 C18 H18 121.9
C19 C18 H18 121.9
S3 C25 H25A 109.5
S3 C25 H25B 109.5
H25A C25 H25B 109.5
S3 C25 H25C 109.5
H25A C25 H25C 109.5
H25B C25 H25C 109.5
F2 C19 C20 118.2(3)
F2 C19 C18 118.0(3)
C20 C19 C18 123.8(2)
C19 C20 C21 117.2(3)
C19 C20 H20 121.4
C21 C20 H20 121.4
S3 C24 H24A 109.5
S3 C24 H24B 109.5
H24A C24 H24B 109.5
S3 C24 H24C 109.5
H24A C24 H24C 109.5
H24B C24 H24C 109.5

loop_
_geom_bond_atom_site_label_1
_geom_bond_atom_site_label_2
_geom_bond_distance
S2 O4 1.5154(15)
S2 C22 1.779(2)
S2 C23 1.784(2)
S3 O5 1.5075(16)
S3 C24 1.782(2)
S3 C25 1.784(2)
S1 O3 1.4218(18)
S1 O2 1.4299(19)
S1 N3 1.6218(17)
S1 C16 1.775(2)
F1 C17 1.347(3)
F3 C21 1.346(3)
O1 C9 1.230(3)
N1 C8 1.372(2)
N1 C1 1.374(2)
N1 H1 0.8600
N2 C9 1.359(3)
N2 C10 1.413(2)
N2 H2 0.8600
F2 C19 1.350(3)
N3 C15 1.431(3)
N3 H3 0.8600
C1 C2 1.396(3)
C1 C6 1.410(3)
C9 C8 1.472(3)
C8 C7 1.383(3)
C2 C3 1.373(3)
C2 H2A 0.9300
C10 C11 1.394(3)
C10 C15 1.400(3)
C7 C6 1.423(3)
C7 H7 0.9300
C6 C5 1.414(3)
C15 C14 1.394(3)
C14 C13 1.382(3)
C14 H14 0.9300
C3 C4 1.405(3)
C3 H3A 0.9300
C13 C12 1.390(3)
C13 H13 0.9300
C11 C12 1.389(3)
C11 H11 0.9300
C12 H12 0.9300
C16 C17 1.392(3)
C16 C21 1.391(3)
C5 C4 1.379(3)
C5 H5 0.9300
C4 H4 0.9300
C17 C18 1.371(3)
C21 C20 1.375(4)
C23 H23A 0.9600
C23 H23B 0.9600
C23 H23C 0.9600
C22 H22A 0.9600
C22 H22B 0.9600
C22 H22C 0.9600
C18 C19 1.375(4)
C18 H18 0.9300
C25 H25A 0.9600
C25 H25B 0.9600
C25 H25C 0.9600
C19 C20 1.368(4)
C20 H20 0.9300
C24 H24A 0.9600
C24 H24B 0.9600
C24 H24C 0.9600
